data_2201455
loop_
_publ_author_name
'Kolev, Tsonko'
'Yancheva, Denitsa'
'Sch\"urmann, Markus'
'Kleb, Dirk-Christian'
'Preut, Hans'
'Spiteller, Michael'

_publ_section_title 2-[5,5-Dimethyl-3-(2-<i>p</i>-tolyl-vinyl)-cyclohex-2-enylidene]-malononitrile
_journal_issue 10
_journal_name_full 'Acta Crystallographica Section E'
_journal_page_first o1093
_journal_page_last o1094
_journal_paper_doi 10.1107/S1600536802015891
_journal_volume 58
_journal_year 2002
_chemical_formula_moiety 'C20 H20 N2'
_chemical_formula_sum 'C20 H20 N2'
_chemical_formula_weight 288.38
_chemical_name_systematic
;
 ?
;
_space_group_IT_number 14
_symmetry_cell_setting monoclinic
_symmetry_space_group_name_Hall '-P 2yn'
_symmetry_space_group_name_H-M 'P 1 21/n 1'
_atom_sites_solution_hydrogens geom
_atom_sites_solution_primary direct
_atom_sites_solution_secondary difmap
_audit_creation_method SHELXL-97
_cell_angle_alpha 90.00
_cell_angle_beta 102.3807(9)
_cell_angle_gamma 90.00
_cell_formula_units_Z 8
_cell_length_a 13.5270(3)
_cell_length_b 16.1781(3)
_cell_length_c 16.3616(4)
_cell_measurement_reflns_used 62924
_cell_measurement_temperature 291.0(10)
_cell_measurement_theta_max 27.47
_cell_measurement_theta_min 2.95
_cell_volume 3497.32(13)
_computing_cell_refinement
;
DENZO and SCALEPACK (Otwinowski & Minor, 1997)
;
_computing_data_collection 'COLLECT (Nonius, 1998)'
_computing_data_reduction
;
DENZO and SCALEPACK (Otwinowski & Minor, 1997)
;
_computing_molecular_graphics 'SHELXTL-Plus (Sheldrick, 1991)'
_computing_publication_material
;
SHELXL97, PARST95 (Nardelli, 1995), PLATON (Spek, 2001)
;
_computing_structure_refinement 'SHELXL97 (Sheldrick, 1997)'
_computing_structure_solution 'SHELXS97 (Sheldrick, 1990)'
_diffrn_ambient_temperature 291.0(10)
_diffrn_detector_area_resol_mean '19 vertical, 18 horizontal'
_diffrn_measured_fraction_theta_full 0.998
_diffrn_measured_fraction_theta_max 0.998
_diffrn_measurement_device_type 'Nonius KappaCCD'
_diffrn_measurement_method
;
332 frames via \w-rotation (\D\w=1%) and two times 50 s per frame
(7 sets at different \k-angles)
;
_diffrn_radiation_monochromator graphite
_diffrn_radiation_source 'fine-focus sealed tube'
_diffrn_radiation_type MoK\a
_diffrn_radiation_wavelength 0.71073
_diffrn_reflns_av_R_equivalents 0.0210
_diffrn_reflns_av_sigmaI/netI 0.0971
_diffrn_reflns_limit_h_max 17
_diffrn_reflns_limit_h_min -17
_diffrn_reflns_limit_k_max 20
_diffrn_reflns_limit_k_min -20
_diffrn_reflns_limit_l_max 20
_diffrn_reflns_limit_l_min -21
_diffrn_reflns_number 62924
_diffrn_reflns_theta_full 27.47
_diffrn_reflns_theta_max 27.47
_diffrn_reflns_theta_min 2.95
_diffrn_standards_decay_% 0
_diffrn_standards_number 0
_exptl_absorpt_coefficient_mu 0.064
_exptl_absorpt_correction_type none
_exptl_crystal_colour orange
_exptl_crystal_density_diffrn 1.095
_exptl_crystal_density_meas ?
_exptl_crystal_density_method none
_exptl_crystal_description block
_exptl_crystal_F_000 1232
_exptl_crystal_size_max 0.50
_exptl_crystal_size_mid 0.40
_exptl_crystal_size_min 0.32
_refine_diff_density_max 0.106
_refine_diff_density_min -0.155
_refine_ls_extinction_method none
_refine_ls_goodness_of_fit_ref 0.960
_refine_ls_hydrogen_treatment mixed
_refine_ls_matrix_type full
_refine_ls_number_parameters 403
_refine_ls_number_reflns 7998
_refine_ls_number_restraints 0
_refine_ls_restrained_S_all 0.960
_refine_ls_R_factor_all 0.1838
_refine_ls_R_factor_gt 0.0427
_refine_ls_shift/su_max 0.004
_refine_ls_shift/su_mean 0.000
_refine_ls_structure_factor_coef Fsqd
_refine_ls_weighting_details 'calc w = 1/[\s^2^(Fo^2^)+(0.0200P)^2^] where P = (Fo^2^+2Fc^2^)/3'
_refine_ls_weighting_scheme calc
_refine_ls_wR_factor_gt 0.0708
_refine_ls_wR_factor_ref 0.0819
_reflns_number_gt 2602
_reflns_number_total 7998
_reflns_threshold_expression >2\s(I)
_cod_data_source_file cv6143.cif
_cod_data_source_block I
_cod_depositor_comments
;
The following automatic conversions were performed:

'_exptl_crystal_density_meas' value 'not measured' was changed to '?'
- the value is perceived as not measured.

Automatic conversion script
Id: cif_fix_values 3008 2015-01-20 13:52:24Z robertas 
;
_cod_original_sg_symbol_H-M 'P 21/n'
_cod_database_code 2201455
_cod_database_fobs_code 2201455

loop_
_symmetry_equiv_pos_as_xyz
'x, y, z'
'-x+1/2, y+1/2, -z+1/2'
'-x, -y, -z'
'x-1/2, -y-1/2, z-1/2'

loop_
_atom_site_label
_atom_site_fract_x
_atom_site_fract_y
_atom_site_fract_z
_atom_site_U_iso_or_equiv
_atom_site_adp_type
_atom_site_calc_flag
_atom_site_refinement_flags
_atom_site_occupancy
_atom_site_disorder_assembly
_atom_site_disorder_group
_atom_site_type_symbol
N11 1.37461(12) 1.07691(10) 0.20345(10) 0.1155(6) Uani d . 1 . . N
N12 1.04516(14) 1.04989(11) 0.12227(13) 0.1379(7) Uani d . 1 . . N
C1 1.19046(11) 1.22876(11) 0.17206(9) 0.0604(4) Uani d . 1 . . C
C2 1.09392(11) 1.26751(10) 0.15643(9) 0.0680(5) Uani d . 1 . . C
H2 1.0367 1.2342 0.1437 0.082 Uiso calc R 1 . . H
C3 1.08103(11) 1.34968(11) 0.15904(9) 0.0623(4) Uani d . 1 . . C
C4 1.17014(11) 1.40573(9) 0.17793(9) 0.0728(5) Uani d . 1 . . C
H4A 1.1829 1.4205 0.2367 0.087 Uiso calc R 1 . . H
H4B 1.1539 1.4561 0.1457 0.087 Uiso calc R 1 . . H
C5 1.26668(11) 1.36884(10) 0.15884(10) 0.0642(4) Uani d . 1 . . C
C6 1.28160(10) 1.28266(9) 0.19747(9) 0.0667(4) Uani d . 1 . . C
H6A 1.3387 1.2564 0.1808 0.080 Uiso calc R 1 . . H
H6B 1.2978 1.2878 0.2579 0.080 Uiso calc R 1 . . H
C7' 1.19918(13) 1.14513(12) 0.16686(10) 0.0703(5) Uani d . 1 . . C
C7 1.29627(16) 1.10696(10) 0.18646(11) 0.0831(6) Uani d . 1 . . C
C8 1.11342(17) 1.09183(13) 0.14237(13) 0.0931(6) Uani d . 1 . . C
C9 1.25917(11) 1.36340(10) 0.06422(10) 0.0894(5) Uani d . 1 . . C
H9A 1.2023 1.3296 0.0394 0.134 Uiso calc R 1 . . H
H9B 1.3200 1.3393 0.0536 0.134 Uiso calc R 1 . . H
H9C 1.2505 1.4178 0.0404 0.134 Uiso calc R 1 . . H
C10 1.35787(11) 1.42245(10) 0.19752(10) 0.1041(6) Uani d . 1 . . C
H10A 1.4179 1.3995 0.1842 0.156 Uiso calc R 1 . . H
H10B 1.3652 1.4240 0.2572 0.156 Uiso calc R 1 . . H
H10C 1.3478 1.4775 0.1755 0.156 Uiso calc R 1 . . H
C11 0.97749(12) 1.38139(10) 0.14388(9) 0.0728(5) Uani d . 1 . . C
H11 0.9258 1.3431 0.1272 0.087 Uiso calc R 1 . . H
C12 0.94999(12) 1.45826(11) 0.15134(9) 0.0735(5) Uani d . 1 . . C
H12 1.0018 1.4968 0.1664 0.088 Uiso calc R 1 . . H
C13 0.84572(11) 1.49007(11) 0.13833(9) 0.0618(4) Uani d . 1 . . C
C14 0.76117(13) 1.44029(10) 0.10865(9) 0.0742(5) Uani d . 1 . . C
H14 0.7698 1.3852 0.0955 0.089 Uiso calc R 1 . . H
C15 0.66467(12) 1.47273(12) 0.09870(9) 0.0777(5) Uani d . 1 . . C
H15 0.6091 1.4387 0.0794 0.093 Uiso calc R 1 . . H
C16 0.64903(12) 1.55413(13) 0.11672(10) 0.0707(5) Uani d . 1 . . C
C17 0.73269(14) 1.60248(10) 0.14484(9) 0.0733(5) Uani d . 1 . . C
H17 0.7240 1.6579 0.1568 0.088 Uiso calc R 1 . . H
C18 0.82856(12) 1.57138(11) 0.15581(9) 0.0693(5) Uani d . 1 . . C
H18 0.8834 1.6059 0.1755 0.083 Uiso calc R 1 . . H
C19 0.54425(11) 1.59006(11) 0.10691(11) 0.1130(7) Uani d . 1 . . C
H19A 0.5363 1.6125 0.1595 0.170 Uiso calc R 1 . . H
H19B 0.4948 1.5475 0.0894 0.170 Uiso calc R 1 . . H
H19C 0.5349 1.6331 0.0656 0.170 Uiso calc R 1 . . H
N21 0.85430(12) 1.20647(10) 0.17807(12) 0.1281(7) Uani d . 1 . . N
N22 0.53030(14) 1.23723(10) 0.09187(12) 0.1345(7) Uani d . 1 . . N
C21 0.66978(11) 1.05270(11) 0.13122(9) 0.0607(4) Uani d . 1 . . C
C22 0.57310(11) 1.01495(10) 0.11321(9) 0.0648(4) Uani d . 1 . . C
H22 0.5167 1.0486 0.0958 0.078 Uiso calc R 1 . . H
C23 0.55808(11) 0.93317(10) 0.11985(9) 0.0593(4) Uani d . 1 . . C
C24 0.64602(10) 0.87616(9) 0.14470(9) 0.0664(4) Uani d . 1 . . C
H24A 0.6301 0.8242 0.1151 0.080 Uiso calc R 1 . . H
H24B 0.6558 0.8648 0.2041 0.080 Uiso calc R 1 . . H
C25 0.74496(11) 0.90951(9) 0.12691(10) 0.0612(4) Uani d . 1 . . C
C26 0.76026(10) 0.99808(9) 0.15887(9) 0.0660(4) Uani d . 1 . . C
H26A 0.7776 0.9971 0.2195 0.079 Uiso calc R 1 . . H
H26B 0.8171 1.0219 0.1397 0.079 Uiso calc R 1 . . H
C27' 0.68112(13) 1.13673(12) 0.12954(10) 0.0708(5) Uani d . 1 . . C
C27 0.77752(16) 1.17541(11) 0.15513(12) 0.0871(6) Uani d . 1 . . C
C28 0.59609(16) 1.19229(12) 0.10832(12) 0.0893(6) Uani d . 1 . . C
C29 0.83399(10) 0.85649(9) 0.17207(10) 0.0927(6) Uani d . 1 . . C
H29A 0.8255 0.8008 0.1514 0.139 Uiso calc R 1 . . H
H29B 0.8361 0.8567 0.2311 0.139 Uiso calc R 1 . . H
H29C 0.8961 0.8787 0.1620 0.139 Uiso calc R 1 . . H
C30 0.74160(11) 0.90711(9) 0.03272(10) 0.0907(5) Uani d . 1 . . C
H30A 0.7330 0.8511 0.0132 0.136 Uiso calc R 1 . . H
H30B 0.8037 0.9288 0.0222 0.136 Uiso calc R 1 . . H
H30C 0.6859 0.9400 0.0038 0.136 Uiso calc R 1 . . H
C31 0.45442(11) 0.90331(10) 0.10517(9) 0.0688(5) Uani d . 1 . . C
H31 0.4038 0.9428 0.0904 0.083 Uiso calc R 1 . . H
C32 0.42446(12) 0.82642(10) 0.11044(9) 0.0736(5) Uani d . 1 . . C
H32 0.4752 0.7870 0.1250 0.088 Uiso calc R 1 . . H
C33 0.32006(12) 0.79614(12) 0.09597(9) 0.0666(5) Uani d . 1 . . C
C34 0.23642(13) 0.84819(11) 0.07418(9) 0.0804(5) Uani d . 1 . . C
H34 0.2459 0.9044 0.0667 0.097 Uiso calc R 1 . . H
C35 0.13982(13) 0.81694(14) 0.06364(10) 0.0876(6) Uani d . 1 . . C
H35 0.0851 0.8527 0.0487 0.105 Uiso calc R 1 . . H
C36 0.12179(14) 0.73462(15) 0.07453(10) 0.0792(6) Uani d . 1 . . C
C37 0.20395(16) 0.68380(11) 0.09348(11) 0.0892(6) Uani d . 1 . . C
H37 0.1940 0.6274 0.0992 0.107 Uiso calc R 1 . . H
C38 0.30084(13) 0.71359(12) 0.10440(10) 0.0825(5) Uani d . 1 . . C
H38 0.3549 0.6770 0.1178 0.099 Uiso calc R 1 . . H
C39 0.01594(11) 0.70198(12) 0.06891(10) 0.1205(7) Uani d . 1 . . C
H39A 0.0017 0.6999 0.1239 0.181 Uiso calc R 1 . . H
H39B 0.0107 0.6474 0.0453 0.181 Uiso calc R 1 . . H
H39C -0.0318 0.7378 0.0340 0.181 Uiso calc R 1 . . H

loop_
_atom_site_aniso_label
_atom_site_aniso_U_11
_atom_site_aniso_U_22
_atom_site_aniso_U_33
_atom_site_aniso_U_12
_atom_site_aniso_U_13
_atom_site_aniso_U_23
N11 0.1170(13) 0.1041(13) 0.1325(15) 0.0537(11) 0.0425(12) 0.0315(11)
N12 0.1369(17) 0.0865(15) 0.182(2) -0.0126(12) 0.0168(14) 0.0068(13)
C1 0.0638(11) 0.0640(13) 0.0563(11) 0.0118(10) 0.0191(9) 0.0075(9)
C2 0.0613(11) 0.0594(13) 0.0867(13) 0.0066(9) 0.0234(9) 0.0078(10)
C3 0.0559(11) 0.0627(12) 0.0723(12) 0.0089(10) 0.0230(9) 0.0075(10)
C4 0.0705(11) 0.0646(12) 0.0852(12) 0.0082(10) 0.0208(10) 0.0023(9)
C5 0.0559(11) 0.0664(12) 0.0712(13) -0.0013(9) 0.0156(9) 0.0070(10)
C6 0.0624(11) 0.0746(13) 0.0634(11) 0.0120(10) 0.0144(9) 0.0047(10)
C7' 0.0800(13) 0.0602(13) 0.0744(12) 0.0200(12) 0.0248(10) 0.0065(10)
C7 0.1055(15) 0.0654(14) 0.0840(14) 0.0240(12) 0.0328(13) 0.0132(10)
C8 0.1029(17) 0.0639(16) 0.1135(17) 0.0066(12) 0.0253(14) 0.0101(13)
C9 0.0793(12) 0.1126(15) 0.0819(14) 0.0044(10) 0.0302(10) 0.0250(11)
C10 0.0774(12) 0.0970(15) 0.1324(17) -0.0158(11) 0.0106(11) 0.0005(12)
C11 0.0743(13) 0.0586(13) 0.0887(13) 0.0076(10) 0.0245(10) 0.0088(10)
C12 0.0726(12) 0.0708(14) 0.0802(13) 0.0003(11) 0.0230(9) 0.0051(11)
C13 0.0462(11) 0.0758(14) 0.0639(12) 0.0095(10) 0.0128(9) 0.0092(10)
C14 0.0737(12) 0.0701(12) 0.0752(12) 0.0131(11) 0.0082(10) -0.0059(10)
C15 0.0598(12) 0.0867(15) 0.0822(13) 0.0033(11) 0.0054(10) -0.0014(11)
C16 0.0606(12) 0.0791(14) 0.0723(12) 0.0123(11) 0.0142(10) 0.0107(11)
C17 0.0770(12) 0.0649(13) 0.0836(13) 0.0176(11) 0.0298(10) 0.0131(10)
C18 0.0730(13) 0.0615(13) 0.0785(12) 0.0023(10) 0.0274(10) 0.0060(10)
C19 0.0696(12) 0.1343(18) 0.1311(17) 0.0363(12) 0.0124(11) 0.0072(13)
N21 0.1130(14) 0.0941(14) 0.1878(19) -0.0431(11) 0.0557(13) -0.0135(12)
N22 0.1422(17) 0.0913(14) 0.1758(18) 0.0354(11) 0.0467(14) 0.0109(12)
C21 0.0639(11) 0.0596(13) 0.0624(11) -0.0020(10) 0.0224(9) -0.0031(9)
C22 0.0559(11) 0.0632(12) 0.0764(12) -0.0004(10) 0.0167(9) -0.0017(10)
C23 0.0531(10) 0.0604(12) 0.0667(11) -0.0024(10) 0.0180(8) -0.0030(9)
C24 0.0619(11) 0.0590(11) 0.0796(12) -0.0029(9) 0.0178(9) 0.0000(9)
C25 0.0572(11) 0.0578(12) 0.0702(12) 0.0030(9) 0.0174(9) -0.0058(9)
C26 0.0590(11) 0.0672(12) 0.0741(11) -0.0073(9) 0.0194(9) -0.0073(10)
C27' 0.0764(13) 0.0584(13) 0.0839(13) -0.0067(11) 0.0314(10) 0.0011(11)
C27 0.0995(15) 0.0586(13) 0.1149(17) -0.0135(12) 0.0490(14) 0.0021(11)
C28 0.1078(17) 0.0629(15) 0.1046(16) 0.0004(12) 0.0395(14) -0.0024(12)
C29 0.0715(11) 0.0831(13) 0.1232(16) 0.0144(10) 0.0205(10) 0.0006(11)
C30 0.0983(13) 0.0908(14) 0.0921(15) -0.0007(10) 0.0408(11) -0.0169(11)
C31 0.0647(12) 0.0634(12) 0.0801(12) 0.0008(9) 0.0197(9) 0.0003(10)
C32 0.0709(12) 0.0699(13) 0.0832(13) 0.0007(10) 0.0235(10) -0.0023(10)
C33 0.0506(11) 0.0791(14) 0.0732(12) -0.0094(11) 0.0202(9) -0.0061(10)
C34 0.0669(12) 0.0886(14) 0.0857(13) -0.0114(12) 0.0163(10) 0.0147(10)
C35 0.0628(13) 0.1206(19) 0.0773(13) -0.0042(12) 0.0107(10) 0.0159(12)
C36 0.0642(13) 0.1130(18) 0.0617(12) -0.0252(14) 0.0165(10) -0.0129(12)
C37 0.0890(14) 0.0825(15) 0.1050(16) -0.0297(14) 0.0408(12) -0.0234(12)
C38 0.0717(13) 0.0720(15) 0.1112(15) -0.0085(10) 0.0363(11) -0.0139(11)
C39 0.0783(13) 0.181(2) 0.1025(15) -0.0537(13) 0.0208(11) -0.0208(13)

loop_
_atom_type_symbol
_atom_type_description
_atom_type_scat_dispersion_real
_atom_type_scat_dispersion_imag
_atom_type_scat_source
C C 0.0033 0.0016 'International Tables Vol C Tables 4.2.6.8 and 6.1.1.4'
H H 0.0000 0.0000 'International Tables Vol C Tables 4.2.6.8 and 6.1.1.4'
N N 0.0061 0.0033 'International Tables Vol C Tables 4.2.6.8 and 6.1.1.4'

loop_
_geom_angle_atom_site_label_1
_geom_angle_atom_site_label_2
_geom_angle_atom_site_label_3
_geom_angle
C7' C1 C2 121.01(16)
C7' C1 C6 121.31(15)
C2 C1 C6 117.64(15)
C3 C2 C1 123.47(15)
C3 C2 H2 118.3
C1 C2 H2 118.3
C2 C3 C11 117.92(15)
C2 C3 C4 120.36(14)
C11 C3 C4 121.71(15)
C3 C4 C5 114.18(13)
C3 C4 H4A 108.7
C5 C4 H4A 108.7
C3 C4 H4B 108.7
C5 C4 H4B 108.7
H4A C4 H4B 107.6
C6 C5 C4 108.37(12)
C6 C5 C10 108.86(13)
C4 C5 C10 110.05(14)
C6 C5 C9 109.90(13)
C4 C5 C9 110.77(12)
C10 C5 C9 108.88(13)
C1 C6 C5 112.94(12)
C1 C6 H6A 109.0
C5 C6 H6A 109.0
C1 C6 H6B 109.0
C5 C6 H6B 109.0
H6A C6 H6B 107.8
C1 C7' C7 120.30(17)
C1 C7' C8 122.67(17)
C7 C7' C8 117.03(17)
N11 C7 C7' 178.9(2)
N12 C8 C7' 179.4(3)
C5 C9 H9A 109.5
C5 C9 H9B 109.5
H9A C9 H9B 109.5
C5 C9 H9C 109.5
H9A C9 H9C 109.5
H9B C9 H9C 109.5
C5 C10 H10A 109.5
C5 C10 H10B 109.5
H10A C10 H10B 109.5
C5 C10 H10C 109.5
H10A C10 H10C 109.5
H10B C10 H10C 109.5
C12 C11 C3 126.70(16)
C12 C11 H11 116.7
C3 C11 H11 116.7
C11 C12 C13 126.84(16)
C11 C12 H12 116.6
C13 C12 H12 116.6
C18 C13 C14 117.45(14)
C18 C13 C12 120.17(16)
C14 C13 C12 122.39(17)
C15 C14 C13 120.22(16)
C15 C14 H14 119.9
C13 C14 H14 119.9
C16 C15 C14 121.49(16)
C16 C15 H15 119.3
C14 C15 H15 119.3
C17 C16 C15 117.65(16)
C17 C16 C19 120.32(18)
C15 C16 C19 122.03(17)
C18 C17 C16 121.71(16)
C18 C17 H17 119.1
C16 C17 H17 119.1
C17 C18 C13 121.48(15)
C17 C18 H18 119.3
C13 C18 H18 119.3
C16 C19 H19A 109.5
C16 C19 H19B 109.5
H19A C19 H19B 109.5
C16 C19 H19C 109.5
H19A C19 H19C 109.5
H19B C19 H19C 109.5
C27' C21 C22 121.78(15)
C27' C21 C26 120.25(15)
C22 C21 C26 117.81(15)
C23 C22 C21 123.76(15)
C23 C22 H22 118.1
C21 C22 H22 118.1
C22 C23 C31 118.04(15)
C22 C23 C24 120.29(14)
C31 C23 C24 121.63(14)
C23 C24 C25 114.19(13)
C23 C24 H24A 108.7
C25 C24 H24A 108.7
C23 C24 H24B 108.7
C25 C24 H24B 108.7
H24A C24 H24B 107.6
C26 C25 C24 109.07(12)
C26 C25 C30 109.97(12)
C24 C25 C30 110.14(12)
C26 C25 C29 109.01(12)
C24 C25 C29 109.89(13)
C30 C25 C29 108.75(13)
C21 C26 C25 114.13(12)
C21 C26 H26A 108.7
C25 C26 H26A 108.7
C21 C26 H26B 108.7
C25 C26 H26B 108.7
H26A C26 H26B 107.6
C21 C27' C27 121.95(17)
C21 C27' C28 122.46(16)
C27 C27' C28 115.41(16)
N21 C27 C27' 177.9(2)
N22 C28 C27' 178.8(2)
C25 C29 H29A 109.5
C25 C29 H29B 109.5
H29A C29 H29B 109.5
C25 C29 H29C 109.5
H29A C29 H29C 109.5
H29B C29 H29C 109.5
C25 C30 H30A 109.5
C25 C30 H30B 109.5
H30A C30 H30B 109.5
C25 C30 H30C 109.5
H30A C30 H30C 109.5
H30B C30 H30C 109.5
C32 C31 C23 127.06(16)
C32 C31 H31 116.5
C23 C31 H31 116.5
C31 C32 C33 127.21(16)
C31 C32 H32 116.4
C33 C32 H32 116.4
C38 C33 C34 116.90(15)
C38 C33 C32 120.37(17)
C34 C33 C32 122.73(17)
C35 C34 C33 120.44(17)
C35 C34 H34 119.8
C33 C34 H34 119.8
C36 C35 C34 122.02(18)
C36 C35 H35 119.0
C34 C35 H35 119.0
C37 C36 C35 117.12(17)
C37 C36 C39 121.3(2)
C35 C36 C39 121.6(2)
C36 C37 C38 121.81(18)
C36 C37 H37 119.1
C38 C37 H37 119.1
C37 C38 C33 121.66(16)
C37 C38 H38 119.2
C33 C38 H38 119.2
C36 C39 H39A 109.5
C36 C39 H39B 109.5
H39A C39 H39B 109.5
C36 C39 H39C 109.5
H39A C39 H39C 109.5
H39B C39 H39C 109.5

loop_
_geom_bond_atom_site_label_1
_geom_bond_atom_site_label_2
_geom_bond_site_symmetry_2
_geom_bond_distance
_geom_bond_publ_flag
N11 C7 . 1.1446(18) ?
N12 C8 . 1.136(2) ?
C1 C7' . 1.3623(18) ?
C1 C2 . 1.4215(18) ?
C1 C6 . 1.4945(17) ?
C2 C3 . 1.3426(17) ?
C2 H2 . 0.9300 ?
C3 C11 . 1.4619(18) ?
C3 C4 . 1.4870(17) ?
C4 C5 . 1.5277(17) ?
C4 H4A . 0.9700 ?
C4 H4B . 0.9700 ?
C5 C6 . 1.5262(17) ?
C5 C10 . 1.5297(17) ?
C5 C9 . 1.5320(18) ?
C6 H6A . 0.9700 ?
C6 H6B . 0.9700 ?
C7' C7 . 1.424(2) ?
C7' C8 . 1.432(2) ?
C9 H9A . 0.9600 ?
C9 H9B . 0.9600 ?
C9 H9C . 0.9600 ?
C10 H10A . 0.9600 ?
C10 H10B . 0.9600 ?
C10 H10C . 0.9600 ?
C11 C12 . 1.3114(17) ?
C11 H11 . 0.9300 ?
C12 C13 . 1.4734(19) ?
C12 H12 . 0.9300 ?
C13 C18 . 1.3764(18) ?
C13 C14 . 1.3979(18) ?
C14 C15 . 1.3838(18) ?
C14 H14 . 0.9300 ?
C15 C16 . 1.3757(19) ?
C15 H15 . 0.9300 ?
C16 C17 . 1.3716(18) ?
C16 C19 . 1.5083(19) ?
C17 C18 . 1.3665(18) ?
C17 H17 . 0.9300 ?
C18 H18 . 0.9300 ?
C19 H19A . 0.9600 ?
C19 H19B . 0.9600 ?
C19 H19C . 0.9600 ?
N21 C27 . 1.1424(19) ?
N22 C28 . 1.136(2) ?
C21 C27' . 1.3690(18) ?
C21 C22 . 1.4160(18) ?
C21 C26 . 1.4987(17) ?
C22 C23 . 1.3465(17) ?
C22 H22 . 0.9300 ?
C23 C31 . 1.4535(18) ?
C23 C24 . 1.4911(17) ?
C24 C25 . 1.5279(17) ?
C24 H24A . 0.9700 ?
C24 H24B . 0.9700 ?
C25 C26 . 1.5242(17) ?
C25 C30 . 1.5324(18) ?
C25 C29 . 1.5332(17) ?
C26 H26A . 0.9700 ?
C26 H26B . 0.9700 ?
C27' C27 . 1.426(2) ?
C27' C28 . 1.442(2) ?
C29 H29A . 0.9600 ?
C29 H29B . 0.9600 ?
C29 H29C . 0.9600 ?
C30 H30A . 0.9600 ?
C30 H30B . 0.9600 ?
C30 H30C . 0.9600 ?
C31 C32 . 1.3168(17) ?
C31 H31 . 0.9300 ?
C32 C33 . 1.4653(19) ?
C32 H32 . 0.9300 ?
C33 C38 . 1.3731(19) ?
C33 C34 . 1.3940(19) ?
C34 C35 . 1.3770(19) ?
C34 H34 . 0.9300 ?
C35 C36 . 1.372(2) ?
C35 H35 . 0.9300 ?
C36 C37 . 1.364(2) ?
C36 C39 . 1.5104(19) ?
C37 C38 . 1.3717(19) ?
C37 H37 . 0.9300 ?
C38 H38 . 0.9300 ?
C39 H39A . 0.9600 ?
C39 H39B . 0.9600 ?
C39 H39C . 0.9600 ?

loop_
_geom_torsion_atom_site_label_1
_geom_torsion_atom_site_label_2
_geom_torsion_atom_site_label_3
_geom_torsion_atom_site_label_4
_geom_torsion
C7' C1 C2 C3 -178.61(15)
C6 C1 C2 C3 3.6(2)
C1 C2 C3 C11 -178.41(14)
C1 C2 C3 C4 0.8(2)
C2 C3 C4 C5 23.3(2)
C11 C3 C4 C5 -157.48(13)
C3 C4 C5 C6 -48.76(17)
C3 C4 C5 C10 -167.69(13)
C3 C4 C5 C9 71.87(17)
C7' C1 C6 C5 150.42(14)
C2 C1 C6 C5 -31.84(18)
C4 C5 C6 C1 52.81(17)
C10 C5 C6 C1 172.48(13)
C9 C5 C6 C1 -68.36(15)
C2 C1 C7' C7 -177.09(14)
C6 C1 C7' C7 0.6(2)
C2 C1 C7' C8 2.6(2)
C6 C1 C7' C8 -179.72(15)
C2 C3 C11 C12 173.25(16)
C4 C3 C11 C12 -6.0(2)
C3 C11 C12 C13 -178.22(14)
C11 C12 C13 C18 174.14(16)
C11 C12 C13 C14 -5.6(2)
C18 C13 C14 C15 -0.7(2)
C12 C13 C14 C15 178.98(14)
C13 C14 C15 C16 0.6(2)
C14 C15 C16 C17 0.2(2)
C14 C15 C16 C19 -179.42(14)
C15 C16 C17 C18 -0.8(2)
C19 C16 C17 C18 178.80(14)
C16 C17 C18 C13 0.7(2)
C14 C13 C18 C17 0.1(2)
C12 C13 C18 C17 -179.60(14)
C27' C21 C22 C23 -175.12(15)
C26 C21 C22 C23 0.3(2)
C21 C22 C23 C31 175.69(13)
C21 C22 C23 C24 -2.1(2)
C22 C23 C24 C25 -23.4(2)
C31 C23 C24 C25 158.86(13)
C23 C24 C25 C26 47.71(17)
C23 C24 C25 C30 -73.06(16)
C23 C24 C25 C29 167.16(12)
C27' C21 C26 C25 -157.49(14)
C22 C21 C26 C25 27.04(19)
C24 C25 C26 C21 -49.54(17)
C30 C25 C26 C21 71.34(15)
C29 C25 C26 C21 -169.52(12)
C22 C21 C27' C27 174.05(15)
C26 C21 C27' C27 -1.2(2)
C22 C21 C27' C28 -0.9(2)
C26 C21 C27' C28 -176.17(15)
C22 C23 C31 C32 -178.41(15)
C24 C23 C31 C32 -0.7(2)
C23 C31 C32 C33 179.77(14)
C31 C32 C33 C38 -179.65(16)
C31 C32 C33 C34 -0.3(3)
C38 C33 C34 C35 1.3(2)
C32 C33 C34 C35 -178.10(15)
C33 C34 C35 C36 0.5(3)
C34 C35 C36 C37 -2.3(3)
C34 C35 C36 C39 175.55(15)
C35 C36 C37 C38 2.4(3)
C39 C36 C37 C38 -175.46(15)
C36 C37 C38 C33 -0.7(3)
C34 C33 C38 C37 -1.2(2)
C32 C33 C38 C37 178.20(15)

loop_
_cod_related_entry_id
_cod_related_entry_database
_cod_related_entry_code
1 ChemSpider 24731762
